data_4322018
loop_
_publ_author_name
'Donald J. Darensbourg'
'Jeffrey B. Robertson'
'David L. Larkins'
'Joseph H. Reibenspies'

_publ_section_title
;
 Water-Soluble Organometallic Compounds. 7.1 Further Studies of
 1,3,5-Triaza-7-Phosphaadamantane Derivatives of Group 10 Metals,
 Including Metal Carbonyls and Hydrides
;
_journal_name_full 'Inorganic Chemistry'
_journal_page_first 2473
_journal_page_last 2481
_journal_paper_doi 10.1021/ic981243j
_journal_volume 38
_journal_year 1999
_chemical_formula_sum 'C24 H60 Cl N12 O6 P4 Pt'
_chemical_formula_weight 967.26
_chemical_name_systematic
;
 ?
;
_space_group_IT_number 203
_symmetry_cell_setting cubic
_symmetry_space_group_name_Hall '-F 2uv 2vw 3'
_symmetry_space_group_name_H-M 'F d -3 :2'
_atom_sites_solution_hydrogens geom
_atom_sites_solution_primary direct
_atom_sites_solution_secondary difmap
_audit_creation_method SHELXL-97
_cell_angle_alpha 90.00
_cell_angle_beta 90.00
_cell_angle_gamma 90.00
_cell_formula_units_Z 8
_cell_length_a 19.8476(19)
_cell_length_b 19.8476(19)
_cell_length_c 19.8476(19)
_cell_measurement_temperature 193(2)
_cell_volume 7818.5(13)
_computing_cell_refinement 'XSCANS (SIEMENS, 1995)'
_computing_data_collection 'XSCANS (SIEMENS, 1995)'
_computing_molecular_graphics 'XP (SIEMENS, 1990)'
_computing_publication_material 'CIFTAB (Sheldrick, 1993)'
_computing_structure_refinement 'SHELXL-97 (Sheldrick, 1997)'
_computing_structure_solution 'SHELXS-97 (Sheldrick, 1990)'
_diffrn_ambient_temperature 193(2)
_diffrn_measured_fraction_theta_full 0.634
_diffrn_measured_fraction_theta_max 0.634
_diffrn_measurement_device 'Siemens P4'
_diffrn_measurement_method \w
_diffrn_radiation_monochromator graphite
_diffrn_radiation_source 'normal-focus sealed tube'
_diffrn_radiation_type MoK\a
_diffrn_radiation_wavelength 0.71073
_diffrn_reflns_av_R_equivalents 0.0000
_diffrn_reflns_av_sigmaI/netI 0.0521
_diffrn_reflns_limit_h_max 23
_diffrn_reflns_limit_h_min 2
_diffrn_reflns_limit_k_max 16
_diffrn_reflns_limit_k_min 0
_diffrn_reflns_limit_l_max 13
_diffrn_reflns_limit_l_min 0
_diffrn_reflns_number 372
_diffrn_reflns_theta_full 24.97
_diffrn_reflns_theta_max 24.97
_diffrn_reflns_theta_min 2.90
_diffrn_standards_decay_% <1
_diffrn_standards_number 3
_exptl_absorpt_coefficient_mu 3.874
_exptl_absorpt_correction_type difabs
_exptl_crystal_density_diffrn 1.643
_exptl_crystal_density_method 'not measured'
_exptl_crystal_F_000 3928
_refine_diff_density_max 1.391
_refine_diff_density_min -1.612
_refine_diff_density_rms 0.114
_refine_ls_extinction_coef 0.00003(2)
_refine_ls_extinction_expression Fc^*^=kFc[1+0.001xFc^2^\l^3^/sin(2\q)]^-1/4^
_refine_ls_extinction_method SHELXL
_refine_ls_goodness_of_fit_ref 1.024
_refine_ls_hydrogen_treatment riding
_refine_ls_matrix_type full
_refine_ls_number_parameters 40
_refine_ls_number_reflns 372
_refine_ls_number_restraints 0
_refine_ls_restrained_S_all 1.024
_refine_ls_R_factor_all 0.0793
_refine_ls_R_factor_gt 0.0570
_refine_ls_shift/su_max 0.008
_refine_ls_shift/su_mean 0.003
_refine_ls_structure_factor_coef Fsqd
_refine_ls_weighting_details 'calc w=1/[\s^2^(Fo^2^)+(0.0170P)^2^+500.0000P] where P=(Fo^2^+2Fc^2^)/3'
_refine_ls_weighting_scheme calc
_refine_ls_wR_factor_gt 0.1132
_refine_ls_wR_factor_ref 0.1255
_reflns_number_gt 294
_reflns_number_total 372
_reflns_threshold_expression >2sigma(I)
_cod_data_source_file ic981243j_3.cif
_cod_data_source_block dd385
_cod_original_sg_symbol_H-M 'F d -3'
_cod_database_code 4322018

loop_
_symmetry_equiv_pos_as_xyz
'x, y, z'
'-x+1/4, -y+1/4, z'
'-x+1/4, y, -z+1/4'
'x, -y+1/4, -z+1/4'
'z, x, y'
'z, -x+1/4, -y+1/4'
'-z+1/4, -x+1/4, y'
'-z+1/4, x, -y+1/4'
'y, z, x'
'-y+1/4, z, -x+1/4'
'y, -z+1/4, -x+1/4'
'-y+1/4, -z+1/4, x'
'x, y+1/2, z+1/2'
'-x+1/4, -y+3/4, z+1/2'
'-x+1/4, y+1/2, -z+3/4'
'x, -y+3/4, -z+3/4'
'z, x+1/2, y+1/2'
'z, -x+3/4, -y+3/4'
'-z+1/4, -x+3/4, y+1/2'
'-z+1/4, x+1/2, -y+3/4'
'y, z+1/2, x+1/2'
'-y+1/4, z+1/2, -x+3/4'
'y, -z+3/4, -x+3/4'
'-y+1/4, -z+3/4, x+1/2'
'x+1/2, y, z+1/2'
'-x+3/4, -y+1/4, z+1/2'
'-x+3/4, y, -z+3/4'
'x+1/2, -y+1/4, -z+3/4'
'z+1/2, x, y+1/2'
'z+1/2, -x+1/4, -y+3/4'
'-z+3/4, -x+1/4, y+1/2'
'-z+3/4, x, -y+3/4'
'y+1/2, z, x+1/2'
'-y+3/4, z, -x+3/4'
'y+1/2, -z+1/4, -x+3/4'
'-y+3/4, -z+1/4, x+1/2'
'x+1/2, y+1/2, z'
'-x+3/4, -y+3/4, z'
'-x+3/4, y+1/2, -z+1/4'
'x+1/2, -y+3/4, -z+1/4'
'z+1/2, x+1/2, y'
'z+1/2, -x+3/4, -y+1/4'
'-z+3/4, -x+3/4, y'
'-z+3/4, x+1/2, -y+1/4'
'y+1/2, z+1/2, x'
'-y+3/4, z+1/2, -x+1/4'
'y+1/2, -z+3/4, -x+1/4'
'-y+3/4, -z+3/4, x'
'-x, -y, -z'
'x-1/4, y-1/4, -z'
'x-1/4, -y, z-1/4'
'-x, y-1/4, z-1/4'
'-z, -x, -y'
'-z, x-1/4, y-1/4'
'z-1/4, x-1/4, -y'
'z-1/4, -x, y-1/4'
'-y, -z, -x'
'y-1/4, -z, x-1/4'
'-y, z-1/4, x-1/4'
'y-1/4, z-1/4, -x'
'-x, -y+1/2, -z+1/2'
'x-1/4, y+1/4, -z+1/2'
'x-1/4, -y+1/2, z+1/4'
'-x, y+1/4, z+1/4'
'-z, -x+1/2, -y+1/2'
'-z, x+1/4, y+1/4'
'z-1/4, x+1/4, -y+1/2'
'z-1/4, -x+1/2, y+1/4'
'-y, -z+1/2, -x+1/2'
'y-1/4, -z+1/2, x+1/4'
'-y, z+1/4, x+1/4'
'y-1/4, z+1/4, -x+1/2'
'-x+1/2, -y, -z+1/2'
'x+1/4, y-1/4, -z+1/2'
'x+1/4, -y, z+1/4'
'-x+1/2, y-1/4, z+1/4'
'-z+1/2, -x, -y+1/2'
'-z+1/2, x-1/4, y+1/4'
'z+1/4, x-1/4, -y+1/2'
'z+1/4, -x, y+1/4'
'-y+1/2, -z, -x+1/2'
'y+1/4, -z, x+1/4'
'-y+1/2, z-1/4, x+1/4'
'y+1/4, z-1/4, -x+1/2'
'-x+1/2, -y+1/2, -z'
'x+1/4, y+1/4, -z'
'x+1/4, -y+1/2, z-1/4'
'-x+1/2, y+1/4, z-1/4'
'-z+1/2, -x+1/2, -y'
'-z+1/2, x+1/4, y-1/4'
'z+1/4, x+1/4, -y'
'z+1/4, -x+1/2, y-1/4'
'-y+1/2, -z+1/2, -x'
'y+1/4, -z+1/2, x-1/4'
'-y+1/2, z+1/4, x-1/4'
'y+1/4, z+1/4, -x'

loop_
_atom_site_label
_atom_site_type_symbol
_atom_site_fract_x
_atom_site_fract_y
_atom_site_fract_z
_atom_site_U_iso_or_equiv
_atom_site_adp_type
_atom_site_occupancy
_atom_site_symmetry_multiplicity
_atom_site_calc_flag
_atom_site_refinement_flags
_atom_site_disorder_assembly
_atom_site_disorder_group
Pt1 Pt -0.1250 0.3750 0.3750 0.0485(7) Uani 1 12 d S . .
Cl1 Cl 0.1250 0.1250 0.6250 0.061(3) Uani 1 12 d S . .
P1 P -0.05813(15) 0.30813(15) 0.44187(15) 0.0308(12) Uani 1 3 d S . .
N1 N -0.0475(5) 0.2100(6) 0.5397(6) 0.042(2) Uani 1 1 d . . .
C1 C -0.0961(6) 0.2480(7) 0.5001(8) 0.045(3) Uani 1 1 d . . .
H1A H -0.1251 0.2719 0.5305 0.054 Uiso 1 1 d R . .
H1B H -0.1232 0.2167 0.4750 0.054 Uiso 1 1 d R . .
C2 C -0.0045(8) 0.1693(6) 0.4960(7) 0.048(3) Uani 1 1 d . . .
H2A H 0.0225 0.1397 0.5230 0.057 Uiso 1 1 d R . .
H2B H -0.0327 0.1422 0.4676 0.057 Uiso 1 1 d R . .
O1 O -0.1263(6) 0.1250 0.6250 0.044(2) Uani 1 2 d S . .
H1O1 H -0.1137 0.1491 0.6539 0.16(10) Uiso 1 1 d R . .

loop_
_atom_site_aniso_label
_atom_site_aniso_U_11
_atom_site_aniso_U_22
_atom_site_aniso_U_33
_atom_site_aniso_U_23
_atom_site_aniso_U_13
_atom_site_aniso_U_12
Pt1 0.0485(7) 0.0485(7) 0.0485(7) 0.000 0.000 0.000
Cl1 0.061(3) 0.061(3) 0.061(3) 0.000 0.000 0.000
P1 0.0308(12) 0.0308(12) 0.0308(12) -0.0035(13) 0.0035(13) -0.0035(13)
N1 0.043(6) 0.043(7) 0.042(7) 0.006(5) 0.003(5) 0.000(5)
C1 0.046(7) 0.031(7) 0.057(9) 0.009(6) 0.007(7) -0.009(7)
C2 0.063(10) 0.033(7) 0.047(8) 0.006(6) 0.000(7) 0.006(7)
O1 0.050(7) 0.039(6) 0.044(7) 0.003(6) 0.000 0.000

loop_
_atom_type_symbol
_atom_type_description
_atom_type_scat_dispersion_real
_atom_type_scat_dispersion_imag
_atom_type_scat_source
C C 0.0033 0.0016 'International Tables Vol C Tables 4.2.6.8 and 6.1.1.4'
H H 0.0000 0.0000 'International Tables Vol C Tables 4.2.6.8 and 6.1.1.4'
N N 0.0061 0.0033 'International Tables Vol C Tables 4.2.6.8 and 6.1.1.4'
O O 0.0106 0.0060 'International Tables Vol C Tables 4.2.6.8 and 6.1.1.4'
P P 0.1023 0.0942 'International Tables Vol C Tables 4.2.6.8 and 6.1.1.4'
Cl Cl 0.1484 0.1585 'International Tables Vol C Tables 4.2.6.8 and 6.1.1.4'
Pt Pt -1.7033 8.3905 'International Tables Vol C Tables 4.2.6.8 and 6.1.1.4'

loop_
_geom_angle_atom_site_label_1
_geom_angle_atom_site_label_2
_geom_angle_atom_site_label_3
_geom_angle
_geom_angle_site_symmetry_1
_geom_angle_site_symmetry_3
_geom_angle_publ_flag
P1 Pt1 P1 109.5 27_455 38_455 ?
P1 Pt1 P1 109.5 27_455 . ?
P1 Pt1 P1 109.5 38_455 . ?
P1 Pt1 P1 109.5 27_455 16 ?
P1 Pt1 P1 109.471(1) 38_455 16 ?
P1 Pt1 P1 109.471(1) . 16 ?
C1 P1 C1 96.8(5) 24 . ?
C1 P1 C1 96.8(5) 24 30_455 ?
C1 P1 C1 96.8(5) . 30_455 ?
C1 P1 Pt1 120.3(4) 24 . ?
C1 P1 Pt1 120.3(4) . . ?
C1 P1 Pt1 120.3(4) 30_455 . ?
C2 N1 C1 110.7(12) . . ?
C2 N1 C2 108.5(13) . 30_455 ?
C1 N1 C2 112.1(10) . 30_455 ?
N1 C1 P1 114.0(8) . . ?
N1 C2 N1 113.0(10) . 24 ?

loop_
_geom_bond_atom_site_label_1
_geom_bond_atom_site_label_2
_geom_bond_distance
_geom_bond_site_symmetry_2
_geom_bond_publ_flag
Pt1 P1 2.299(5) 27_455 ?
Pt1 P1 2.299(5) 38_455 ?
Pt1 P1 2.299(5) . ?
Pt1 P1 2.299(5) 16 ?
P1 C1 1.825(12) 24 ?
P1 C1 1.825(12) . ?
P1 C1 1.825(12) 30_455 ?
N1 C2 1.460(18) . ?
N1 C1 1.455(14) . ?
N1 C2 1.478(18) 30_455 ?
C2 N1 1.478(18) 24 ?
